data_1557552
loop_
_publ_author_name
'Yuvaraj, K.'
'Douair, Iskander'
'Jones, Dafydd D. L.'
'Maron, Laurent'
'Jones, Cameron'

_publ_section_title
;
 Sterically controlled reductive oligomerisations of CO by activated
 magnesium(i) compounds: deltate vs. ethenediolate formation
;
_journal_issue 13
_journal_name_full 'Chemical Science'
_journal_page_first 3516
_journal_page_last 3522
_journal_paper_doi 10.1039/D0SC00836B
_journal_volume 11
_journal_year 2020
_chemical_formula_sum 'C134 H184 Mg4 N12 O12'
_chemical_formula_weight 2252.16
_space_group_crystal_system monoclinic
_space_group_IT_number 14
_space_group_name_Hall '-P 2ybc'
_space_group_name_H-M_alt 'P 1 21/c 1'
_atom_sites_solution_hydrogens geom
_audit_creation_method SHELXL-2016/6
_audit_update_record
;
2020-02-12 deposited with the CCDC.	2020-03-06 downloaded from the CCDC.
;
_cell_angle_alpha 90
_cell_angle_beta 103.08(3)
_cell_angle_gamma 90
_cell_formula_units_Z 2
_cell_length_a 15.480(3)
_cell_length_b 15.114(3)
_cell_length_c 27.505(6)
_cell_measurement_reflns_used 11188
_cell_measurement_temperature 100(2)
_cell_measurement_theta_max 25.20
_cell_measurement_theta_min 2.96
_cell_volume 6268(2)
_computing_cell_refinement 'XDS (Kabsch, 1993)'
_computing_data_collection 'Blu-Ice (McPhillips, 2002)'
_computing_data_reduction 'XDS (Kabsch, 1993)'
_computing_molecular_graphics X-Seed
_computing_publication_material CifTAB
_computing_structure_refinement 'SHELXL-2016/6 (Sheldrick, 2016)'
_computing_structure_solution 'SHELXT 2014/5 (Sheldrick, 2014)'
_diffrn_ambient_temperature 100(2)
_diffrn_measured_fraction_theta_full 0.991
_diffrn_measured_fraction_theta_max 0.991
_diffrn_measurement_device_type 'ADSC Quantum 210r'
_diffrn_radiation_type Synchrotron
_diffrn_radiation_wavelength 0.7109
_diffrn_reflns_av_R_equivalents 0.1941
_diffrn_reflns_av_unetI/netI 0.1088
_diffrn_reflns_Laue_measured_fraction_full 0.991
_diffrn_reflns_Laue_measured_fraction_max 0.991
_diffrn_reflns_limit_h_max 18
_diffrn_reflns_limit_h_min -18
_diffrn_reflns_limit_k_max 18
_diffrn_reflns_limit_k_min -18
_diffrn_reflns_limit_l_max 32
_diffrn_reflns_limit_l_min -32
_diffrn_reflns_number 71723
_diffrn_reflns_point_group_measured_fraction_full 0.991
_diffrn_reflns_point_group_measured_fraction_max 0.991
_diffrn_reflns_theta_full 25.199
_diffrn_reflns_theta_max 25.199
_diffrn_reflns_theta_min 2.961
_diffrn_source 'Australian Synchrotron'
_exptl_absorpt_coefficient_mu 0.094
_exptl_absorpt_correction_T_max 1.000
_exptl_absorpt_correction_T_min 0.991
_exptl_absorpt_correction_type multi-scan
_exptl_absorpt_process_details XDS
_exptl_crystal_colour colorless
_exptl_crystal_density_diffrn 1.193
_exptl_crystal_description block
_exptl_crystal_F_000 2432
_exptl_crystal_size_max 0.110
_exptl_crystal_size_mid 0.100
_exptl_crystal_size_min 0.080
_platon_squeeze_details
;
 4 molecules of heavily disordered THF were 
  located in the asymmetric unit, but all ttempts to model their disorder
  were unsatisfactory. As a result the SQUEEZE program was used to remove
  their contribution to the structure factors, and the structure refined
  including the contribution of the THF molecules to the empirical formula
  and F(000).
;
_refine_diff_density_max 0.472
_refine_diff_density_min -0.318
_refine_diff_density_rms 0.060
_refine_ls_extinction_method none
_refine_ls_goodness_of_fit_ref 1.012
_refine_ls_hydrogen_treatment constr
_refine_ls_matrix_type full
_refine_ls_number_parameters 564
_refine_ls_number_reflns 11188
_refine_ls_number_restraints 0
_refine_ls_restrained_S_all 1.012
_refine_ls_R_factor_all 0.2102
_refine_ls_R_factor_gt 0.1035
_refine_ls_shift/su_max 0.000
_refine_ls_shift/su_mean 0.000
_refine_ls_structure_factor_coef Fsqd
_refine_ls_weighting_details 'w=1/[\s^2^(Fo^2^)+(0.1911P)^2^] where P=(Fo^2^+2Fc^2^)/3'
_refine_ls_weighting_scheme calc
_refine_ls_wR_factor_gt 0.2942
_refine_ls_wR_factor_ref 0.3675
_reflns_Friedel_coverage 0.000
_reflns_number_gt 4302
_reflns_number_total 11188
_reflns_threshold_expression 'I > 2\s(I)'
_cod_data_source_file d0sc00836b2.cif
_cod_data_source_block Cj1405
_cod_depositor_comments
;Adding full bibliography for 1557543--1557552.cif.

 Adding full bibliography for 1557543--1557552.cif.
;
_cod_original_sg_symbol_H-M 'P 21/c'
_cod_database_code 1557552
_shelx_shelxl_version_number 2016/6
_shelx_space_group_comment
;
The symmetry employed for this shelxl refinement is uniquely defined
by the following loop, which should always be used as a source of
symmetry information in preference to the above space-group names.
They are only intended as comments.
;
_shelx_estimated_absorpt_t_min 0.990
_shelx_estimated_absorpt_t_max 0.993
_platon_squeeze_void_probe_radius 1.20

loop_
_space_group_symop_operation_xyz
'x, y, z'
'-x, y+1/2, -z+1/2'
'-x, -y, -z'
'x, -y-1/2, z-1/2'

loop_
_atom_site_label
_atom_site_type_symbol
_atom_site_fract_x
_atom_site_fract_y
_atom_site_fract_z
_atom_site_U_iso_or_equiv
_atom_site_adp_type
_atom_site_occupancy
_atom_site_site_symmetry_order
_atom_site_calc_flag
_atom_site_refinement_flags_posn
_atom_site_refinement_flags_adp
_atom_site_refinement_flags_occupancy
_atom_site_disorder_assembly
_atom_site_disorder_group
Mg1 Mg 0.42072(16) 0.45151(12) 0.51779(8) 0.0784(6) Uani 1 1 d . . . . .
O1 O 0.4992(3) 0.5597(2) 0.53040(15) 0.0782(12) Uani 1 1 d . . . . .
N1 N 0.2863(4) 0.4840(3) 0.4926(2) 0.0856(16) Uani 1 1 d . . . . .
C1 C 0.1308(5) 0.4439(5) 0.4896(3) 0.097(2) Uani 1 1 d . . . . .
H1A H 0.109267 0.502085 0.497265 0.146 Uiso 1 1 calc R U . . .
H1B H 0.100302 0.397613 0.504218 0.146 Uiso 1 1 calc R U . . .
H1C H 0.118901 0.436016 0.453332 0.146 Uiso 1 1 calc R U . . .
Mg2 Mg 0.67378(15) 0.78146(13) 0.48609(8) 0.0776(6) Uani 1 1 d . . . . .
O2 O 0.6030(3) 0.6822(2) 0.50314(15) 0.0770(12) Uani 1 1 d . . . . .
N2 N 0.4013(4) 0.4425(3) 0.5894(2) 0.0799(15) Uani 1 1 d . . . . .
C2 C 0.2299(5) 0.4378(4) 0.5113(3) 0.0863(19) Uani 1 1 d . . . . .
N3 N 0.6539(3) 0.8279(3) 0.55539(18) 0.0756(14) Uani 1 1 d . . . . .
C3 C 0.2564(5) 0.3844(4) 0.5555(3) 0.093(2) Uani 1 1 d . . . . .
H3 H 0.220338 0.334649 0.558228 0.111 Uiso 1 1 calc R U . . .
N4 N 0.5922(4) 0.8855(3) 0.69293(19) 0.0887(17) Uani 1 1 d . . . . .
C4 C 0.3292(5) 0.3985(4) 0.5943(3) 0.0804(18) Uani 1 1 d . . . . .
N5 N 0.7941(4) 0.8444(3) 0.4867(2) 0.0804(15) Uani 1 1 d . . . . .
C5 C 0.3233(5) 0.3652(4) 0.6458(2) 0.090(2) Uani 1 1 d . . . . .
H5A H 0.381452 0.343053 0.663503 0.134 Uiso 1 1 calc R U . . .
H5B H 0.279660 0.317248 0.642164 0.134 Uiso 1 1 calc R U . . .
H5C H 0.305084 0.413784 0.664819 0.134 Uiso 1 1 calc R U . . .
N6 N 0.6049(4) 0.8726(3) 0.43425(19) 0.0759(14) Uani 1 1 d . . . . .
C6 C 0.2486(4) 0.5430(4) 0.4518(3) 0.0796(18) Uani 1 1 d . . . . .
C7 C 0.2440(5) 0.6344(4) 0.4642(3) 0.089(2) Uani 1 1 d . . . A 1
C8 C 0.2063(5) 0.6914(5) 0.4250(3) 0.092(2) Uani 1 1 d . . . . .
H8 H 0.200124 0.752133 0.432405 0.111 Uiso 1 1 calc R U . A 1
C9 C 0.1786(5) 0.6647(5) 0.3774(3) 0.098(2) Uani 1 1 d . . . . .
H9 H 0.154291 0.705747 0.351796 0.117 Uiso 1 1 calc R U . . .
C10 C 0.1862(5) 0.5751(5) 0.3665(3) 0.094(2) Uani 1 1 d . . . . .
H10 H 0.166195 0.554939 0.333150 0.113 Uiso 1 1 calc R U . . .
C11 C 0.2227(5) 0.5152(5) 0.4038(3) 0.0882(19) Uani 1 1 d . . . . .
C12 C 0.2780(5) 0.6659(4) 0.5169(3) 0.098(2) Uani 1 1 d . . . . .
H12A H 0.249030 0.632499 0.539292 0.147 Uiso 1 1 calc R U . A 1
H12B H 0.264968 0.728995 0.519019 0.147 Uiso 1 1 calc R U . A 1
H12C H 0.342278 0.656555 0.526725 0.147 Uiso 1 1 calc R U . A 1
C13 C 0.2356(6) 0.4181(5) 0.3899(3) 0.101(2) Uani 1 1 d . . . . .
H13A H 0.291926 0.412114 0.379613 0.152 Uiso 1 1 calc R U . . .
H13B H 0.186695 0.400342 0.362275 0.152 Uiso 1 1 calc R U . . .
H13C H 0.236220 0.380221 0.418840 0.152 Uiso 1 1 calc R U . . .
C14 C 0.4657(5) 0.4720(4) 0.6321(2) 0.0746(18) Uani 1 1 d . . . . .
C15 C 0.4462(5) 0.5392(4) 0.6639(3) 0.086(2) Uani 1 1 d . . . . .
C16 C 0.5111(7) 0.5651(5) 0.7042(3) 0.095(2) Uani 1 1 d . . . . .
H16 H 0.497299 0.607968 0.726575 0.115 Uiso 1 1 calc R U . . .
C17 C 0.5967(6) 0.5303(5) 0.7132(3) 0.099(2) Uani 1 1 d . . . . .
H17 H 0.641572 0.549151 0.740797 0.119 Uiso 1 1 calc R U . . .
C18 C 0.6139(5) 0.4654(5) 0.6793(3) 0.093(2) Uani 1 1 d . . . . .
H18 H 0.671351 0.439940 0.684805 0.111 Uiso 1 1 calc R U . . .
C19 C 0.5514(5) 0.4389(4) 0.6398(3) 0.0801(18) Uani 1 1 d . . . . .
C20 C 0.3550(6) 0.5826(4) 0.6542(3) 0.101(2) Uani 1 1 d . . . . .
H20A H 0.322843 0.561304 0.678709 0.152 Uiso 1 1 calc R U . . .
H20B H 0.321720 0.567379 0.620481 0.152 Uiso 1 1 calc R U . . .
H20C H 0.361957 0.646944 0.657025 0.152 Uiso 1 1 calc R U . . .
C21 C 0.5740(5) 0.3732(4) 0.6028(2) 0.0859(19) Uani 1 1 d . . . . .
H21A H 0.634371 0.350858 0.615401 0.129 Uiso 1 1 calc R U . . .
H21B H 0.570198 0.402537 0.570607 0.129 Uiso 1 1 calc R U . . .
H21C H 0.532043 0.323679 0.598460 0.129 Uiso 1 1 calc R U . . .
C22 C 0.5184(5) 0.6312(4) 0.5582(2) 0.0775(18) Uani 1 1 d . . . . .
H22 H 0.494484 0.638587 0.586832 0.093 Uiso 1 1 calc R U . . .
C23 C 0.5725(5) 0.6945(4) 0.5459(2) 0.0747(17) Uani 1 1 d . . . . .
C24 C 0.6007(4) 0.7725(3) 0.5756(2) 0.0694(16) Uani 1 1 d . . . . .
C25 C 0.5817(5) 0.7885(4) 0.6213(2) 0.0775(18) Uani 1 1 d . . . . .
H25 H 0.547854 0.746620 0.634838 0.093 Uiso 1 1 calc R U . . .
C26 C 0.6116(5) 0.8659(4) 0.6483(2) 0.0794(18) Uani 1 1 d . . . . .
C27 C 0.6666(5) 0.9233(4) 0.6269(2) 0.0809(18) Uani 1 1 d . . . . .
H27 H 0.691971 0.974886 0.644174 0.097 Uiso 1 1 calc R U . . .
C28 C 0.6817(5) 0.9030(4) 0.5819(3) 0.0815(18) Uani 1 1 d . . . . .
H28 H 0.714477 0.944494 0.567368 0.098 Uiso 1 1 calc R U . . .
C29 C 0.5294(5) 0.8292(4) 0.7114(3) 0.094(2) Uani 1 1 d . . . . .
H29A H 0.557700 0.772510 0.722652 0.140 Uiso 1 1 calc R U . . .
H29B H 0.476879 0.818855 0.684546 0.140 Uiso 1 1 calc R U . . .
H29C H 0.511774 0.858658 0.739398 0.140 Uiso 1 1 calc R U . . .
C30 C 0.6294(6) 0.9613(4) 0.7217(3) 0.099(2) Uani 1 1 d . . . . .
H30A H 0.693646 0.962792 0.724368 0.149 Uiso 1 1 calc R U . . .
H30B H 0.617551 0.957628 0.755138 0.149 Uiso 1 1 calc R U . . .
H30C H 0.602561 1.015342 0.705146 0.149 Uiso 1 1 calc R U . . .
C31 C 0.8818(4) 0.9832(5) 0.4932(3) 0.092(2) Uani 1 1 d . . . . .
H31A H 0.919490 0.958907 0.523741 0.138 Uiso 1 1 calc R U . . .
H31B H 0.870471 1.045964 0.498141 0.138 Uiso 1 1 calc R U . . .
H31C H 0.911886 0.976927 0.465590 0.138 Uiso 1 1 calc R U . . .
C32 C 0.7954(5) 0.9338(4) 0.4809(2) 0.0797(18) Uani 1 1 d . . . . .
C33 C 0.7198(5) 0.9818(4) 0.4625(2) 0.0809(18) Uani 1 1 d . . . . .
H33 H 0.727259 1.043885 0.466858 0.097 Uiso 1 1 calc R U . . .
C34 C 0.6337(5) 0.9563(4) 0.4385(2) 0.0758(17) Uani 1 1 d . . . . .
C35 C 0.5740(5) 1.0286(4) 0.4123(2) 0.0855(19) Uani 1 1 d . . . . .
H35A H 0.568338 1.023662 0.376197 0.128 Uiso 1 1 calc R U . . .
H35B H 0.599415 1.086345 0.423842 0.128 Uiso 1 1 calc R U . . .
H35C H 0.515298 1.022943 0.419838 0.128 Uiso 1 1 calc R U . . .
C36 C 0.8814(5) 0.8032(4) 0.4947(3) 0.0822(18) Uani 1 1 d . . . . .
C37 C 0.9174(5) 0.7855(4) 0.4548(3) 0.088(2) Uani 1 1 d . . . . .
C38 C 1.0028(6) 0.7466(6) 0.4630(4) 0.106(2) Uani 1 1 d . . . . .
H38 H 1.030635 0.737014 0.436040 0.127 Uiso 1 1 calc R U . . .
C39 C 1.0443(6) 0.7232(5) 0.5105(5) 0.120(3) Uani 1 1 d . . . . .
H39 H 1.099116 0.692375 0.515682 0.144 Uiso 1 1 calc R U . . .
C40 C 1.0087(6) 0.7433(6) 0.5524(4) 0.116(3) Uani 1 1 d . . . . .
H40 H 1.042199 0.732518 0.585339 0.139 Uiso 1 1 calc R U . . .
C41 C 0.9233(5) 0.7793(5) 0.5444(3) 0.093(2) Uani 1 1 d . . . . .
C42 C 0.8724(6) 0.8125(5) 0.4034(3) 0.108(2) Uani 1 1 d . . . . .
H42A H 0.809025 0.798580 0.397545 0.162 Uiso 1 1 calc R U . . .
H42B H 0.898458 0.780514 0.379218 0.162 Uiso 1 1 calc R U . . .
H42C H 0.879925 0.876304 0.399473 0.162 Uiso 1 1 calc R U . . .
C43 C 0.8866(6) 0.7993(5) 0.5893(3) 0.105(2) Uani 1 1 d . . . . .
H43A H 0.868047 0.861442 0.588285 0.158 Uiso 1 1 calc R U . . .
H43B H 0.932313 0.788547 0.619698 0.158 Uiso 1 1 calc R U . . .
H43C H 0.835367 0.761109 0.589095 0.158 Uiso 1 1 calc R U . . .
C44 C 0.5227(5) 0.8556(4) 0.4015(3) 0.0729(17) Uani 1 1 d . . . . .
C45 C 0.4439(5) 0.8555(4) 0.4163(3) 0.0767(18) Uani 1 1 d . . . . .
C46 C 0.3662(5) 0.8366(4) 0.3838(3) 0.087(2) Uani 1 1 d . . . . .
H46 H 0.312449 0.837458 0.394981 0.105 Uiso 1 1 calc R U . . .
C47 C 0.3645(5) 0.8157(4) 0.3333(3) 0.088(2) Uani 1 1 d . . . . .
H47 H 0.310436 0.802325 0.310212 0.106 Uiso 1 1 calc R U . . .
C48 C 0.4427(6) 0.8155(4) 0.3193(3) 0.090(2) Uani 1 1 d . . . . .
H48 H 0.442708 0.798853 0.286004 0.108 Uiso 1 1 calc R U . . .
C49 C 0.5227(5) 0.8381(4) 0.3505(3) 0.0794(18) Uani 1 1 d . . . . .
C50 C 0.4411(5) 0.8725(4) 0.4704(2) 0.087(2) Uani 1 1 d . . . . .
H50A H 0.466066 0.821527 0.490862 0.130 Uiso 1 1 calc R U . . .
H50B H 0.379523 0.881486 0.472853 0.130 Uiso 1 1 calc R U . . .
H50C H 0.475938 0.925487 0.482493 0.130 Uiso 1 1 calc R U . . .
C51 C 0.6060(5) 0.8485(4) 0.3329(3) 0.090(2) Uani 1 1 d . . . . .
H51A H 0.600232 0.817987 0.300943 0.135 Uiso 1 1 calc R U . . .
H51B H 0.655451 0.822922 0.357589 0.135 Uiso 1 1 calc R U . . .
H51C H 0.617311 0.911538 0.328711 0.135 Uiso 1 1 calc R U . . .

loop_
_atom_site_aniso_label
_atom_site_aniso_U_11
_atom_site_aniso_U_22
_atom_site_aniso_U_33
_atom_site_aniso_U_23
_atom_site_aniso_U_13
_atom_site_aniso_U_12
Mg1 0.1047(17) 0.0513(11) 0.0831(14) -0.0016(9) 0.0296(12) -0.0026(11)
O1 0.111(3) 0.049(2) 0.081(3) -0.0116(19) 0.036(2) -0.009(2)
N1 0.118(5) 0.054(3) 0.090(4) 0.004(3) 0.034(3) -0.010(3)
C1 0.094(6) 0.079(5) 0.123(6) 0.014(4) 0.032(4) 0.000(4)
Mg2 0.0976(17) 0.0562(11) 0.0817(14) 0.0031(9) 0.0259(11) -0.0037(11)
O2 0.110(3) 0.052(2) 0.075(3) 0.0016(19) 0.035(2) 0.003(2)
N2 0.101(4) 0.047(3) 0.093(4) -0.002(2) 0.025(3) -0.001(3)
C2 0.101(6) 0.060(4) 0.101(5) 0.008(4) 0.029(4) -0.004(4)
N3 0.085(4) 0.054(3) 0.088(3) 0.002(3) 0.021(3) 0.000(3)
C3 0.108(6) 0.063(4) 0.110(6) 0.023(4) 0.030(5) -0.004(4)
N4 0.139(5) 0.058(3) 0.072(3) -0.006(3) 0.032(3) -0.012(3)
C4 0.096(6) 0.063(4) 0.083(5) 0.000(3) 0.022(4) 0.005(4)
N5 0.089(4) 0.054(3) 0.100(4) 0.009(3) 0.024(3) -0.003(3)
C5 0.111(6) 0.074(4) 0.094(5) 0.011(3) 0.043(4) -0.002(4)
N6 0.093(4) 0.051(3) 0.089(4) 0.005(2) 0.033(3) 0.007(3)
C6 0.084(5) 0.067(4) 0.091(5) 0.014(4) 0.025(4) 0.006(3)
C7 0.103(6) 0.069(4) 0.102(5) 0.007(4) 0.036(4) 0.002(4)
C8 0.104(6) 0.072(4) 0.108(6) 0.019(4) 0.040(5) 0.017(4)
C9 0.099(6) 0.092(5) 0.107(6) 0.029(4) 0.032(4) 0.016(4)
C10 0.106(6) 0.075(5) 0.107(5) 0.027(4) 0.033(4) 0.015(4)
C11 0.102(6) 0.080(4) 0.089(5) 0.000(4) 0.034(4) 0.000(4)
C12 0.110(6) 0.067(4) 0.122(6) 0.001(4) 0.037(5) 0.010(4)
C13 0.126(7) 0.077(5) 0.102(5) 0.003(4) 0.028(5) -0.001(4)
C14 0.111(6) 0.049(3) 0.070(4) 0.005(3) 0.034(4) -0.006(4)
C15 0.125(6) 0.062(4) 0.079(4) -0.002(3) 0.041(4) -0.001(4)
C16 0.140(8) 0.079(5) 0.072(5) -0.013(3) 0.036(5) -0.017(5)
C17 0.112(7) 0.096(5) 0.093(5) -0.022(4) 0.031(5) -0.027(5)
C18 0.100(6) 0.073(4) 0.108(6) 0.005(4) 0.028(5) -0.003(4)
C19 0.090(5) 0.068(4) 0.080(5) 0.002(3) 0.016(4) -0.003(4)
C20 0.153(7) 0.056(4) 0.106(5) 0.005(3) 0.053(5) 0.029(4)
C21 0.105(5) 0.058(4) 0.098(5) 0.003(3) 0.030(4) 0.004(4)
C22 0.109(5) 0.051(3) 0.078(4) -0.002(3) 0.032(4) 0.001(3)
C23 0.104(5) 0.046(3) 0.078(4) 0.008(3) 0.030(4) 0.005(3)
C24 0.092(5) 0.042(3) 0.075(4) -0.002(3) 0.019(3) -0.004(3)
C25 0.111(5) 0.050(3) 0.075(4) 0.006(3) 0.029(4) -0.001(3)
C26 0.106(5) 0.059(4) 0.073(4) 0.000(3) 0.020(4) 0.008(3)
C27 0.116(6) 0.050(3) 0.079(4) -0.001(3) 0.026(4) -0.009(3)
C28 0.100(5) 0.057(4) 0.091(5) 0.001(3) 0.028(4) -0.006(3)
C29 0.128(6) 0.072(4) 0.090(5) 0.006(3) 0.044(4) 0.010(4)
C30 0.149(7) 0.047(3) 0.106(5) -0.010(3) 0.039(5) -0.006(4)
C31 0.080(5) 0.078(4) 0.119(6) 0.008(4) 0.022(4) -0.014(4)
C32 0.091(5) 0.067(4) 0.083(4) 0.004(3) 0.023(4) -0.004(4)
C33 0.093(5) 0.063(4) 0.088(4) 0.006(3) 0.023(4) 0.004(4)
C34 0.101(5) 0.055(4) 0.075(4) 0.007(3) 0.027(4) 0.005(4)
C35 0.113(6) 0.050(3) 0.094(5) 0.000(3) 0.025(4) -0.005(3)
C36 0.084(5) 0.064(4) 0.097(5) 0.005(3) 0.016(4) -0.006(3)
C37 0.094(6) 0.073(4) 0.104(6) 0.006(4) 0.038(5) -0.008(4)
C38 0.104(7) 0.104(6) 0.122(7) 0.010(5) 0.050(5) -0.014(5)
C39 0.105(7) 0.094(6) 0.169(9) 0.022(6) 0.048(7) 0.003(5)
C40 0.101(7) 0.099(6) 0.143(8) 0.043(5) 0.017(6) -0.011(5)
C41 0.082(5) 0.075(4) 0.122(6) 0.012(4) 0.026(5) -0.003(4)
C42 0.123(7) 0.082(5) 0.130(7) 0.014(4) 0.051(5) -0.006(5)
C43 0.134(7) 0.085(5) 0.093(5) 0.020(4) 0.020(5) 0.003(5)
C44 0.076(5) 0.046(3) 0.092(5) 0.008(3) 0.009(4) -0.003(3)
C45 0.083(5) 0.043(3) 0.102(5) 0.005(3) 0.016(4) 0.001(3)
C46 0.104(6) 0.052(4) 0.110(6) 0.015(4) 0.035(5) 0.000(4)
C47 0.085(6) 0.062(4) 0.114(6) 0.014(4) 0.014(4) 0.005(4)
C48 0.104(6) 0.059(4) 0.105(5) 0.008(3) 0.018(5) -0.003(4)
C49 0.089(5) 0.052(3) 0.096(5) 0.012(3) 0.019(4) 0.005(3)
C50 0.101(5) 0.065(4) 0.103(5) 0.001(3) 0.039(4) 0.001(4)
C51 0.091(5) 0.078(4) 0.101(5) -0.001(4) 0.020(4) -0.002(4)

loop_
_atom_type_symbol
_atom_type_description
_atom_type_scat_dispersion_real
_atom_type_scat_dispersion_imag
_atom_type_scat_source
C C 0.0033 0.0016 'International Tables Vol C Tables 4.2.6.8 and 6.1.1.4'
H H 0.0000 0.0000 'International Tables Vol C Tables 4.2.6.8 and 6.1.1.4'
N N 0.0061 0.0033 'International Tables Vol C Tables 4.2.6.8 and 6.1.1.4'
O O 0.0106 0.0060 'International Tables Vol C Tables 4.2.6.8 and 6.1.1.4'
Mg Mg 0.0486 0.0363 'International Tables Vol C Tables 4.2.6.8 and 6.1.1.4'

loop_
_geom_angle_atom_site_label_1
_geom_angle_atom_site_label_2
_geom_angle_atom_site_label_3
_geom_angle
_geom_angle_site_symmetry_1
_geom_angle_site_symmetry_3
_geom_angle_publ_flag
O1 Mg1 O1 75.24(18) 3_666 . ?
O1 Mg1 N2 150.0(2) 3_666 . ?
O1 Mg1 N2 95.8(2) . . ?
O1 Mg1 N1 120.9(2) 3_666 . ?
O1 Mg1 N1 112.4(2) . . ?
N2 Mg1 N1 89.0(2) . . ?
O1 Mg1 O2 80.51(17) 3_666 3_666 ?
O1 Mg1 O2 152.0(2) . 3_666 ?
N2 Mg1 O2 98.25(19) . 3_666 ?
N1 Mg1 O2 92.1(2) . 3_666 ?
O1 Mg1 C22 26.30(17) 3_666 3_666 ?
O1 Mg1 C22 101.5(2) . 3_666 ?
N2 Mg1 C22 146.8(2) . 3_666 ?
N1 Mg1 C22 109.7(2) . 3_666 ?
O2 Mg1 C22 55.35(17) 3_666 3_666 ?
O1 Mg1 C23 54.14(17) 3_666 3_666 ?
O1 Mg1 C23 129.2(2) . 3_666 ?
N2 Mg1 C23 124.92(19) . 3_666 ?
N1 Mg1 C23 98.7(2) . 3_666 ?
O2 Mg1 C23 27.65(16) 3_666 3_666 ?
C22 Mg1 C23 28.13(17) 3_666 3_666 ?
O1 Mg1 Mg1 37.67(12) 3_666 3_666 ?
O1 Mg1 Mg1 37.57(12) . 3_666 ?
N2 Mg1 Mg1 127.6(2) . 3_666 ?
N1 Mg1 Mg1 124.37(18) . 3_666 ?
O2 Mg1 Mg1 116.98(16) 3_666 3_666 ?
C22 Mg1 Mg1 63.96(15) 3_666 3_666 ?
C23 Mg1 Mg1 91.70(16) 3_666 3_666 ?
C22 O1 Mg1 111.0(4) . 3_666 ?
C22 O1 Mg1 144.2(4) . . ?
Mg1 O1 Mg1 104.76(18) 3_666 . ?
C2 N1 C6 116.4(6) . . ?
C2 N1 Mg1 116.4(5) . . ?
C6 N1 Mg1 126.6(4) . . ?
C2 C1 H1A 109.5 . . ?
C2 C1 H1B 109.5 . . ?
H1A C1 H1B 109.5 . . ?
C2 C1 H1C 109.5 . . ?
H1A C1 H1C 109.5 . . ?
H1B C1 H1C 109.5 . . ?
O2 Mg2 N5 152.3(2) . . ?
O2 Mg2 N6 115.9(2) . . ?
N5 Mg2 N6 91.3(2) . . ?
O2 Mg2 N3 80.61(19) . . ?
N5 Mg2 N3 98.8(2) . . ?
N6 Mg2 N3 103.9(2) . . ?
O2 Mg2 C23 26.13(16) . . ?
N5 Mg2 C23 144.6(2) . . ?
N6 Mg2 C23 115.9(2) . . ?
N3 Mg2 C23 54.58(19) . . ?
C23 O2 Mg2 114.6(3) . . ?
C23 O2 Mg1 106.9(3) . 3_666 ?
Mg2 O2 Mg1 137.2(2) . 3_666 ?
C4 N2 C14 121.3(6) . . ?
C4 N2 Mg1 115.7(4) . . ?
C14 N2 Mg1 122.5(4) . . ?
N1 C2 C3 122.8(7) . . ?
N1 C2 C1 121.2(6) . . ?
C3 C2 C1 115.9(6) . . ?
C28 N3 C24 115.8(5) . . ?
C28 N3 Mg2 131.6(4) . . ?
C24 N3 Mg2 112.6(4) . . ?
C4 C3 C2 126.4(7) . . ?
C4 C3 H3 116.8 . . ?
C2 C3 H3 116.8 . . ?
C26 N4 C30 121.8(6) . . ?
C26 N4 C29 119.0(5) . . ?
C30 N4 C29 119.2(6) . . ?
N2 C4 C3 123.7(6) . . ?
N2 C4 C5 119.0(6) . . ?
C3 C4 C5 117.2(7) . . ?
C32 N5 C36 113.9(5) . . ?
C32 N5 Mg2 119.2(5) . . ?
C36 N5 Mg2 126.9(4) . . ?
C4 C5 H5A 109.5 . . ?
C4 C5 H5B 109.5 . . ?
H5A C5 H5B 109.5 . . ?
C4 C5 H5C 109.5 . . ?
H5A C5 H5C 109.5 . . ?
H5B C5 H5C 109.5 . . ?
C34 N6 C44 117.6(5) . . ?
C34 N6 Mg2 117.0(5) . . ?
C44 N6 Mg2 124.4(4) . . ?
C11 C6 C7 120.8(6) . . ?
C11 C6 N1 122.8(6) . . ?
C7 C6 N1 116.3(6) . . ?
C8 C7 C6 116.5(7) . . ?
C8 C7 C12 122.9(6) . . ?
C6 C7 C12 120.7(6) . . ?
C9 C8 C7 123.4(7) . . ?
C9 C8 H8 118.3 . . ?
C7 C8 H8 118.3 . . ?
C8 C9 C10 118.4(7) . . ?
C8 C9 H9 120.8 . . ?
C10 C9 H9 120.8 . . ?
C11 C10 C9 120.9(8) . . ?
C11 C10 H10 119.5 . . ?
C9 C10 H10 119.5 . . ?
C6 C11 C10 119.8(7) . . ?
C6 C11 C13 120.7(6) . . ?
C10 C11 C13 119.5(7) . . ?
C7 C12 H12A 109.5 . . ?
C7 C12 H12B 109.5 . . ?
H12A C12 H12B 109.5 . . ?
C7 C12 H12C 109.5 . . ?
H12A C12 H12C 109.5 . . ?
H12B C12 H12C 109.5 . . ?
C11 C13 H13A 109.5 . . ?
C11 C13 H13B 109.5 . . ?
H13A C13 H13B 109.5 . . ?
C11 C13 H13C 109.5 . . ?
H13A C13 H13C 109.5 . . ?
H13B C13 H13C 109.5 . . ?
C19 C14 C15 119.7(7) . . ?
C19 C14 N2 118.5(6) . . ?
C15 C14 N2 121.6(7) . . ?
C16 C15 C14 118.9(7) . . ?
C16 C15 C20 119.8(6) . . ?
C14 C15 C20 121.3(7) . . ?
C15 C16 C17 121.8(7) . . ?
C15 C16 H16 119.1 . . ?
C17 C16 H16 119.1 . . ?
C16 C17 C18 117.2(7) . . ?
C16 C17 H17 121.4 . . ?
C18 C17 H17 121.4 . . ?
C19 C18 C17 122.1(8) . . ?
C19 C18 H18 119.0 . . ?
C17 C18 H18 119.0 . . ?
C18 C19 C14 120.2(7) . . ?
C18 C19 C21 120.4(7) . . ?
C14 C19 C21 119.4(6) . . ?
C15 C20 H20A 109.5 . . ?
C15 C20 H20B 109.5 . . ?
H20A C20 H20B 109.5 . . ?
C15 C20 H20C 109.5 . . ?
H20A C20 H20C 109.5 . . ?
H20B C20 H20C 109.5 . . ?
C19 C21 H21A 109.5 . . ?
C19 C21 H21B 109.5 . . ?
H21A C21 H21B 109.5 . . ?
C19 C21 H21C 109.5 . . ?
H21A C21 H21C 109.5 . . ?
H21B C21 H21C 109.5 . . ?
O1 C22 C23 120.1(6) . . ?
O1 C22 Mg1 42.7(3) . 3_666 ?
C23 C22 Mg1 78.3(4) . 3_666 ?
O1 C22 H22 119.9 . . ?
C23 C22 H22 119.9 . . ?
Mg1 C22 H22 160.0 3_666 . ?
C22 C23 O2 117.8(5) . . ?
C22 C23 C24 123.8(6) . . ?
O2 C23 C24 118.5(5) . . ?
C22 C23 Mg1 73.6(4) . 3_666 ?
O2 C23 Mg1 45.4(2) . 3_666 ?
C24 C23 Mg1 159.5(5) . 3_666 ?
C22 C23 Mg2 156.8(4) . . ?
O2 C23 Mg2 39.3(2) . . ?
C24 C23 Mg2 79.3(4) . . ?
Mg1 C23 Mg2 84.27(18) 3_666 . ?
C25 C24 N3 122.2(5) . . ?
C25 C24 C23 124.2(6) . . ?
N3 C24 C23 113.5(5) . . ?
C24 C25 C26 121.1(6) . . ?
C24 C25 H25 119.5 . . ?
C26 C25 H25 119.5 . . ?
N4 C26 C25 123.0(6) . . ?
N4 C26 C27 120.7(6) . . ?
C25 C26 C27 116.3(6) . . ?
C28 C27 C26 118.8(6) . . ?
C28 C27 H27 120.6 . . ?
C26 C27 H27 120.6 . . ?
C27 C28 N3 125.6(6) . . ?
C27 C28 H28 117.2 . . ?
N3 C28 H28 117.2 . . ?
N4 C29 H29A 109.5 . . ?
N4 C29 H29B 109.5 . . ?
H29A C29 H29B 109.5 . . ?
N4 C29 H29C 109.5 . . ?
H29A C29 H29C 109.5 . . ?
H29B C29 H29C 109.5 . . ?
N4 C30 H30A 109.5 . . ?
N4 C30 H30B 109.5 . . ?
H30A C30 H30B 109.5 . . ?
N4 C30 H30C 109.5 . . ?
H30A C30 H30C 109.5 . . ?
H30B C30 H30C 109.5 . . ?
C32 C31 H31A 109.5 . . ?
C32 C31 H31B 109.5 . . ?
H31A C31 H31B 109.5 . . ?
C32 C31 H31C 109.5 . . ?
H31A C31 H31C 109.5 . . ?
H31B C31 H31C 109.5 . . ?
N5 C32 C33 122.3(6) . . ?
N5 C32 C31 120.1(6) . . ?
C33 C32 C31 117.5(6) . . ?
C32 C33 C34 132.0(6) . . ?
C32 C33 H33 114.0 . . ?
C34 C33 H33 114.0 . . ?
N6 C34 C33 124.4(6) . . ?
N6 C34 C35 119.2(6) . . ?
C33 C34 C35 116.2(6) . . ?
C34 C35 H35A 109.5 . . ?
C34 C35 H35B 109.5 . . ?
H35A C35 H35B 109.5 . . ?
C34 C35 H35C 109.5 . . ?
H35A C35 H35C 109.5 . . ?
H35B C35 H35C 109.5 . . ?
C37 C36 C41 122.8(7) . . ?
C37 C36 N5 119.6(7) . . ?
C41 C36 N5 117.5(7) . . ?
C36 C37 C38 119.2(7) . . ?
C36 C37 C42 121.5(7) . . ?
C38 C37 C42 119.1(7) . . ?
C39 C38 C37 118.7(8) . . ?
C39 C38 H38 120.6 . . ?
C37 C38 H38 120.6 . . ?
C38 C39 C40 122.5(9) . . ?
C38 C39 H39 118.8 . . ?
C40 C39 H39 118.8 . . ?
C41 C40 C39 118.8(8) . . ?
C41 C40 H40 120.6 . . ?
C39 C40 H40 120.6 . . ?
C40 C41 C36 117.5(8) . . ?
C40 C41 C43 117.9(8) . . ?
C36 C41 C43 124.3(7) . . ?
C37 C42 H42A 109.5 . . ?
C37 C42 H42B 109.5 . . ?
H42A C42 H42B 109.5 . . ?
C37 C42 H42C 109.5 . . ?
H42A C42 H42C 109.5 . . ?
H42B C42 H42C 109.5 . . ?
C41 C43 H43A 109.5 . . ?
C41 C43 H43B 109.5 . . ?
H43A C43 H43B 109.5 . . ?
C41 C43 H43C 109.5 . . ?
H43A C43 H43C 109.5 . . ?
H43B C43 H43C 109.5 . . ?
C45 C44 N6 123.1(7) . . ?
C45 C44 C49 119.4(6) . . ?
N6 C44 C49 117.5(6) . . ?
C46 C45 C44 121.4(7) . . ?
C46 C45 C50 117.5(7) . . ?
C44 C45 C50 121.0(7) . . ?
C45 C46 C47 120.6(7) . . ?
C45 C46 H46 119.7 . . ?
C47 C46 H46 119.7 . . ?
C48 C47 C46 117.3(7) . . ?
C48 C47 H47 121.3 . . ?
C46 C47 H47 121.3 . . ?
C47 C48 C49 124.0(8) . . ?
C47 C48 H48 118.0 . . ?
C49 C48 H48 118.0 . . ?
C48 C49 C44 117.2(7) . . ?
C48 C49 C51 123.2(7) . . ?
C44 C49 C51 119.6(7) . . ?
C45 C50 H50A 109.5 . . ?
C45 C50 H50B 109.5 . . ?
H50A C50 H50B 109.5 . . ?
C45 C50 H50C 109.5 . . ?
H50A C50 H50C 109.5 . . ?
H50B C50 H50C 109.5 . . ?
C49 C51 H51A 109.5 . . ?
C49 C51 H51B 109.5 . . ?
H51A C51 H51B 109.5 . . ?
C49 C51 H51C 109.5 . . ?
H51A C51 H51C 109.5 . . ?
H51B C51 H51C 109.5 . . ?

loop_
_geom_bond_atom_site_label_1
_geom_bond_atom_site_label_2
_geom_bond_distance
_geom_bond_site_symmetry_2
_geom_bond_publ_flag
Mg1 O1 2.016(5) 3_666 ?
Mg1 O1 2.020(4) . ?
Mg1 N2 2.065(6) . ?
Mg1 N1 2.097(7) . ?
Mg1 O2 2.110(4) 3_666 ?
Mg1 C22 2.776(6) 3_666 ?
Mg1 C23 2.834(6) 3_666 ?
Mg1 Mg1 3.197(4) 3_666 ?
O1 C22 1.318(7) . ?
N1 C2 1.311(8) . ?
N1 C6 1.449(8) . ?
C1 C2 1.517(10) . ?
C1 H1A 0.9800 . ?
C1 H1B 0.9800 . ?
C1 H1C 0.9800 . ?
Mg2 O2 1.976(4) . ?
Mg2 N5 2.089(6) . ?
Mg2 N6 2.092(5) . ?
Mg2 N3 2.118(5) . ?
Mg2 C23 2.838(7) . ?
O2 C23 1.375(7) . ?
N2 C4 1.332(8) . ?
N2 C14 1.430(8) . ?
C2 C3 1.439(9) . ?
N3 C28 1.365(8) . ?
N3 C24 1.378(7) . ?
C3 C4 1.381(10) . ?
C3 H3 0.9500 . ?
N4 C26 1.362(8) . ?
N4 C30 1.438(8) . ?
N4 C29 1.465(8) . ?
C4 C5 1.526(9) . ?
N5 C32 1.362(8) . ?
N5 C36 1.458(8) . ?
C5 H5A 0.9800 . ?
C5 H5B 0.9800 . ?
C5 H5C 0.9800 . ?
N6 C34 1.338(7) . ?
N6 C44 1.407(8) . ?
C6 C11 1.358(9) . ?
C6 C7 1.429(9) . ?
C7 C8 1.400(9) . ?
C7 C12 1.503(10) . ?
C8 C9 1.343(10) . ?
C8 H8 0.9500 . ?
C9 C10 1.398(10) . ?
C9 H9 0.9500 . ?
C10 C11 1.388(9) . ?
C10 H10 0.9500 . ?
C11 C13 1.539(10) . ?
C12 H12A 0.9800 . ?
C12 H12B 0.9800 . ?
C12 H12C 0.9800 . ?
C13 H13A 0.9800 . ?
C13 H13B 0.9800 . ?
C13 H13C 0.9800 . ?
C14 C19 1.388(9) . ?
C14 C15 1.415(9) . ?
C15 C16 1.375(10) . ?
C15 C20 1.524(10) . ?
C16 C17 1.395(10) . ?
C16 H16 0.9500 . ?
C17 C18 1.417(10) . ?
C17 H17 0.9500 . ?
C18 C19 1.342(9) . ?
C18 H18 0.9500 . ?
C19 C21 1.519(9) . ?
C20 H20A 0.9800 . ?
C20 H20B 0.9800 . ?
C20 H20C 0.9800 . ?
C21 H21A 0.9800 . ?
C21 H21B 0.9800 . ?
C21 H21C 0.9800 . ?
C22 C23 1.364(8) . ?
C22 H22 0.9500 . ?
C23 C24 1.444(8) . ?
C24 C25 1.375(8) . ?
C25 C26 1.406(8) . ?
C25 H25 0.9500 . ?
C26 C27 1.433(9) . ?
C27 C28 1.346(8) . ?
C27 H27 0.9500 . ?
C28 H28 0.9500 . ?
C29 H29A 0.9800 . ?
C29 H29B 0.9800 . ?
C29 H29C 0.9800 . ?
C30 H30A 0.9800 . ?
C30 H30B 0.9800 . ?
C30 H30C 0.9800 . ?
C31 C32 1.502(9) . ?
C31 H31A 0.9800 . ?
C31 H31B 0.9800 . ?
C31 H31C 0.9800 . ?
C32 C33 1.372(9) . ?
C33 C34 1.401(9) . ?
C33 H33 0.9500 . ?
C34 C35 1.506(8) . ?
C35 H35A 0.9800 . ?
C35 H35B 0.9800 . ?
C35 H35C 0.9800 . ?
C36 C37 1.366(9) . ?
C36 C41 1.419(10) . ?
C37 C38 1.418(11) . ?
C37 C42 1.486(10) . ?
C38 C39 1.365(11) . ?
C38 H38 0.9500 . ?
C39 C40 1.418(12) . ?
C39 H39 0.9500 . ?
C40 C41 1.400(11) . ?
C40 H40 0.9500 . ?
C41 C43 1.503(10) . ?
C42 H42A 0.9800 . ?
C42 H42B 0.9800 . ?
C42 H42C 0.9800 . ?
C43 H43A 0.9800 . ?
C43 H43B 0.9800 . ?
C43 H43C 0.9800 . ?
C44 C45 1.370(9) . ?
C44 C49 1.427(9) . ?
C45 C46 1.357(9) . ?
C45 C50 1.522(9) . ?
C46 C47 1.420(10) . ?
C46 H46 0.9500 . ?
C47 C48 1.352(10) . ?
C47 H47 0.9500 . ?
C48 C49 1.381(9) . ?
C48 H48 0.9500 . ?
C49 C51 1.483(9) . ?
C50 H50A 0.9800 . ?
C50 H50B 0.9800 . ?
C50 H50C 0.9800 . ?
C51 H51A 0.9800 . ?
C51 H51B 0.9800 . ?
C51 H51C 0.9800 . ?

loop_
_platon_squeeze_void_nr
_platon_squeeze_void_average_x
_platon_squeeze_void_average_y
_platon_squeeze_void_average_z
_platon_squeeze_void_volume
_platon_squeeze_void_count_electrons
_platon_squeeze_void_content
1 0.000 -0.014 0.250 1104 291 ' '
2 0.000 -0.017 0.750 1104 291 ' '
